data_7210646
loop_
_publ_author_name
'Semerci, Fatih'
'Ye\,silel, Okan Zafer'
'Keskin, Seda'
'Darcan, Cihan'
'Ta\,s, Murat'
'Dal, Hakan'

_publ_section_title
;
 Construction of homo- and heterometallic-pyridine-2,3-dicarboxylate
 metallosupramolecular networks with structural diversity: 1D T5(2) water
 tape and unexpected coordination mode of pyridine-2,3-dicarboxylate
;
_journal_issue 6
_journal_name_full CrystEngComm
_journal_page_first 1244
_journal_paper_doi 10.1039/c2ce26675j
_journal_volume 15
_journal_year 2013
_chemical_formula_sum 'C17 H31 Cu N5 O4'
_chemical_formula_weight 433.01
_chemical_name_systematic
;
?
;
_space_group_crystal_system monoclinic
_space_group_IT_number 14
_space_group_name_Hall '-P 2yn'
_space_group_name_H-M_alt 'P 1 21/n 1'
_symmetry_space_group_name_Hall '-P 2yn'
_symmetry_space_group_name_H-M 'P 1 21/n 1'
_atom_sites_solution_hydrogens geom
_atom_sites_solution_primary direct
_atom_sites_solution_secondary difmap
_audit_creation_method SHELXL-97
_cell_angle_alpha 90.000(5)
_cell_angle_beta 93.972(5)
_cell_angle_gamma 90.000(5)
_cell_formula_units_Z 8
_cell_length_a 12.996(5)
_cell_length_b 22.878(5)
_cell_length_c 13.696(5)
_cell_measurement_reflns_used 6063
_cell_measurement_temperature 100
_cell_measurement_theta_max 27.93
_cell_measurement_theta_min 2.41
_cell_volume 4062(2)
_computing_cell_refinement 'Bruker SAINT'
_computing_data_collection 'Bruker APEX2'
_computing_data_reduction 'Bruker SAINT'
_computing_molecular_graphics 'Bruker SHELXTL'
_computing_publication_material 'Bruker SHELXTL'
_computing_structure_refinement 'SHELXL-97 (Sheldrick, 2008)'
_computing_structure_solution 'SHELXS-97 (Sheldrick, 2008)'
_diffrn_ambient_temperature 100
_diffrn_measured_fraction_theta_full 0.999
_diffrn_measured_fraction_theta_max 0.999
_diffrn_measurement_device_type 'Bruker APEX-II CCD'
_diffrn_measurement_method '\f and \w scans'
_diffrn_radiation_monochromator graphite
_diffrn_radiation_source 'fine-focus sealed tube'
_diffrn_radiation_type MoK\a
_diffrn_radiation_wavelength 0.71069
_diffrn_reflns_av_R_equivalents 0.0628
_diffrn_reflns_av_sigmaI/netI 0.0777
_diffrn_reflns_limit_h_max 15
_diffrn_reflns_limit_h_min -16
_diffrn_reflns_limit_k_max 28
_diffrn_reflns_limit_k_min -28
_diffrn_reflns_limit_l_max 17
_diffrn_reflns_limit_l_min -14
_diffrn_reflns_number 35184
_diffrn_reflns_theta_full 26.50
_diffrn_reflns_theta_max 26.50
_diffrn_reflns_theta_min 1.74
_diffrn_standards_number 0
_exptl_absorpt_coefficient_mu 1.107
_exptl_absorpt_correction_type none
_exptl_crystal_colour blue
_exptl_crystal_density_diffrn 1.416
_exptl_crystal_density_method 'not measured'
_exptl_crystal_F_000 1832
_exptl_crystal_size_max 0.45
_exptl_crystal_size_mid 0.35
_exptl_crystal_size_min 0.20
_refine_diff_density_max 1.972
_refine_diff_density_min -0.699
_refine_diff_density_rms 0.112
_refine_ls_extinction_method none
_refine_ls_goodness_of_fit_ref 1.025
_refine_ls_hydrogen_treatment constr
_refine_ls_matrix_type full
_refine_ls_number_parameters 487
_refine_ls_number_reflns 8419
_refine_ls_number_restraints 0
_refine_ls_restrained_S_all 1.025
_refine_ls_R_factor_all 0.1157
_refine_ls_R_factor_gt 0.0556
_refine_ls_shift/su_max 0.000
_refine_ls_shift/su_mean 0.000
_refine_ls_structure_factor_coef Fsqd
_refine_ls_weighting_details 'calc w=1/[\s^2^(Fo^2^)+(0.0935P)^2^+0.0000P] where P=(Fo^2^+2Fc^2^)/3'
_refine_ls_weighting_scheme calc
_refine_ls_wR_factor_gt 0.1376
_refine_ls_wR_factor_ref 0.1729
_reflns_number_gt 4793
_reflns_number_total 8419
_reflns_threshold_expression >2sigma(I)
_cod_data_source_file c2ce26675j.txt
_cod_data_source_block 1
_cod_database_code 7210646

loop_
_symmetry_equiv_pos_as_xyz
'x, y, z'
'-x+1/2, y+1/2, -z+1/2'
'-x, -y, -z'
'x-1/2, -y-1/2, z-1/2'

loop_
_atom_site_label
_atom_site_type_symbol
_atom_site_fract_x
_atom_site_fract_y
_atom_site_fract_z
_atom_site_U_iso_or_equiv
_atom_site_adp_type
_atom_site_occupancy
_atom_site_symmetry_multiplicity
_atom_site_calc_flag
_atom_site_refinement_flags
C1 C -0.6029(3) 0.31483(19) -0.2663(3) 0.0253(10) Uani 1 1 d .
C2 C -0.6832(3) 0.35689(18) -0.3092(3) 0.0225(9) Uani 1 1 d .
C3 C -0.7619(3) 0.33844(18) -0.3769(3) 0.0237(10) Uani 1 1 d .
C4 C -0.8242(4) 0.4315(2) -0.3938(4) 0.0485(14) Uani 1 1 d .
H4 H -0.8719 0.4575 -0.4230 0.058 Uiso 1 1 calc R
C5 C -0.7503(4) 0.4533(2) -0.3285(4) 0.0434(13) Uani 1 1 d .
H5 H -0.7481 0.4929 -0.3136 0.052 Uiso 1 1 calc R
C6 C -0.6792(4) 0.4154(2) -0.2851(3) 0.0350(11) Uani 1 1 d .
H6 H -0.6284 0.4291 -0.2396 0.042 Uiso 1 1 calc R
C7 C -0.7775(3) 0.27488(19) -0.4046(3) 0.0250(10) Uani 1 1 d .
C8 C -0.5929(3) 0.1822(2) -0.1023(3) 0.0352(11) Uani 1 1 d .
H8C H -0.6205 0.2122 -0.1469 0.042 Uiso 1 1 calc R
H8D H -0.6500 0.1654 -0.0699 0.042 Uiso 1 1 calc R
C9 C -0.5429(3) 0.13462(19) -0.1609(3) 0.0271(10) Uani 1 1 d .
C10 C -0.4315(4) 0.1495(2) -0.1780(4) 0.0394(12) Uani 1 1 d .
H10A H -0.3885 0.1390 -0.1200 0.047 Uiso 1 1 calc R
H10B H -0.4100 0.1258 -0.2317 0.047 Uiso 1 1 calc R
C11 C -0.5417(4) 0.0774(2) -0.1035(4) 0.0535(14) Uani 1 1 d .
H11A H -0.5097 0.0474 -0.1399 0.080 Uiso 1 1 calc R
H11B H -0.6112 0.0661 -0.0927 0.080 Uiso 1 1 calc R
H11C H -0.5035 0.0827 -0.0416 0.080 Uiso 1 1 calc R
C12 C -0.6095(4) 0.1267(3) -0.2560(4) 0.0622(17) Uani 1 1 d .
H12A H -0.5798 0.0972 -0.2951 0.093 Uiso 1 1 calc R
H12B H -0.6130 0.1630 -0.2914 0.093 Uiso 1 1 calc R
H12C H -0.6777 0.1151 -0.2414 0.093 Uiso 1 1 calc R
C13 C -0.4515(3) 0.38944(18) -0.0013(3) 0.0293(10) Uani 1 1 d .
H13A H -0.4575 0.4104 0.0597 0.035 Uiso 1 1 calc R
H13B H -0.5126 0.3981 -0.0436 0.035 Uiso 1 1 calc R
C14 C -0.3577(3) 0.41210(17) -0.0495(3) 0.0284(10) Uani 1 1 d .
C15 C -0.3530(4) 0.38795(18) -0.1532(3) 0.0321(11) Uani 1 1 d .
H15A H -0.4162 0.3985 -0.1909 0.038 Uiso 1 1 calc R
H15B H -0.2964 0.4068 -0.1835 0.038 Uiso 1 1 calc R
C16 C -0.2588(4) 0.3989(2) 0.0124(4) 0.0493(14) Uani 1 1 d .
H16A H -0.2009 0.4137 -0.0199 0.074 Uiso 1 1 calc R
H16B H -0.2518 0.3575 0.0209 0.074 Uiso 1 1 calc R
H16C H -0.2613 0.4173 0.0752 0.074 Uiso 1 1 calc R
C17 C -0.3703(4) 0.47845(19) -0.0601(4) 0.0483(14) Uani 1 1 d .
H17A H -0.3120 0.4943 -0.0903 0.073 Uiso 1 1 calc R
H17B H -0.3747 0.4957 0.0034 0.073 Uiso 1 1 calc R
H17C H -0.4322 0.4869 -0.0999 0.073 Uiso 1 1 calc R
C18 C 0.1970(3) 0.18919(19) 0.0745(3) 0.0239(10) Uani 1 1 d .
C19 C 0.2744(3) 0.14477(18) 0.1166(3) 0.0225(9) Uani 1 1 d .
C20 C 0.2653(3) 0.08636(19) 0.0923(3) 0.0321(11) Uani 1 1 d .
H20 H 0.2140 0.0739 0.0463 0.039 Uiso 1 1 calc R
C21 C 0.3332(4) 0.0466(2) 0.1368(4) 0.0439(13) Uani 1 1 d .
H21 H 0.3275 0.0069 0.1223 0.053 Uiso 1 1 calc R
C22 C 0.4091(4) 0.0667(2) 0.2027(4) 0.0484(14) Uani 1 1 d .
H22 H 0.4546 0.0396 0.2323 0.058 Uiso 1 1 calc R
C23 C 0.3547(3) 0.16088(18) 0.1848(3) 0.0230(9) Uani 1 1 d .
C24 C 0.3733(3) 0.22402(19) 0.2150(3) 0.0262(10) Uani 1 1 d .
C25 C 0.0490(3) 0.11311(18) -0.1919(3) 0.0296(10) Uani 1 1 d .
H25A H 0.1091 0.1042 -0.1486 0.035 Uiso 1 1 calc R
H25B H 0.0565 0.0926 -0.2531 0.035 Uiso 1 1 calc R
C26 C -0.0466(3) 0.08997(18) -0.1462(3) 0.0269(10) Uani 1 1 d .
C27 C -0.0527(3) 0.11248(18) -0.0424(3) 0.0307(11) Uani 1 1 d .
H27A H -0.1097 0.0932 -0.0135 0.037 Uiso 1 1 calc R
H27B H 0.0101 0.1015 -0.0044 0.037 Uiso 1 1 calc R
C28 C -0.1436(4) 0.1051(2) -0.2089(4) 0.0472(14) Uani 1 1 d .
H28A H -0.1507 0.1468 -0.2131 0.071 Uiso 1 1 calc R
H28B H -0.2025 0.0888 -0.1801 0.071 Uiso 1 1 calc R
H28C H -0.1390 0.0893 -0.2734 0.071 Uiso 1 1 calc R
C29 C -0.0351(4) 0.0237(2) -0.1395(4) 0.0467(14) Uani 1 1 d .
H29A H 0.0266 0.0142 -0.1001 0.070 Uiso 1 1 calc R
H29B H -0.0310 0.0078 -0.2039 0.070 Uiso 1 1 calc R
H29C H -0.0937 0.0075 -0.1102 0.070 Uiso 1 1 calc R
C30 C 0.0167(3) 0.35282(18) -0.0126(3) 0.0302(11) Uani 1 1 d .
H30A H -0.0064 0.3757 0.0413 0.036 Uiso 1 1 calc R
H30B H -0.0278 0.3621 -0.0703 0.036 Uiso 1 1 calc R
C31 C 0.1273(4) 0.37059(19) -0.0308(3) 0.0313(11) Uani 1 1 d .
C32 C 0.1810(4) 0.3240(2) -0.0902(4) 0.0477(14) Uani 1 1 d .
H32A H 0.2357 0.3425 -0.1236 0.057 Uiso 1 1 calc R
H32B H 0.2126 0.2953 -0.0454 0.057 Uiso 1 1 calc R
C33 C 0.1233(4) 0.4294(2) -0.0822(4) 0.0589(16) Uani 1 1 d .
H33A H 0.1920 0.4414 -0.0945 0.088 Uiso 1 1 calc R
H33B H 0.0928 0.4579 -0.0416 0.088 Uiso 1 1 calc R
H33C H 0.0826 0.4261 -0.1432 0.088 Uiso 1 1 calc R
C34 C 0.1927(4) 0.3753(3) 0.0653(4) 0.0622(17) Uani 1 1 d .
H34A H 0.1948 0.3381 0.0977 0.093 Uiso 1 1 calc R
H34B H 0.1633 0.4040 0.1063 0.093 Uiso 1 1 calc R
H34C H 0.2615 0.3869 0.0524 0.093 Uiso 1 1 calc R
N1 N -0.8325(3) 0.37502(17) -0.4187(3) 0.0375(10) Uani 1 1 d .
N2 N -0.5197(3) 0.20938(15) -0.0281(3) 0.0322(9) Uani 1 1 d .
H2A H -0.4778 0.1819 -0.0001 0.039 Uiso 1 1 calc R
H2B H -0.5546 0.2262 0.0189 0.039 Uiso 1 1 calc R
N3 N -0.4137(3) 0.21070(15) -0.2004(2) 0.0284(9) Uani 1 1 d .
H3A H -0.4555 0.2203 -0.2531 0.034 Uiso 1 1 calc R
H3B H -0.3484 0.2142 -0.2176 0.034 Uiso 1 1 calc R
N4 N -0.4493(3) 0.32632(14) 0.0196(2) 0.0247(8) Uani 1 1 d .
H4A H -0.5077 0.3172 0.0477 0.030 Uiso 1 1 calc R
H4B H -0.3966 0.3195 0.0642 0.030 Uiso 1 1 calc R
N5 N -0.3392(3) 0.32402(14) -0.1590(2) 0.0258(8) Uani 1 1 d .
H5A H -0.2748 0.3159 -0.1345 0.031 Uiso 1 1 calc R
H5B H -0.3422 0.3144 -0.2229 0.031 Uiso 1 1 calc R
N6 N -0.0667(2) 0.17659(14) -0.0342(2) 0.0255(8) Uani 1 1 d .
H6A H -0.0641 0.1853 0.0300 0.031 Uiso 1 1 calc R
H6B H -0.1311 0.1849 -0.0588 0.031 Uiso 1 1 calc R
N7 N 0.0473(3) 0.17683(14) -0.2115(2) 0.0253(8) Uani 1 1 d .
H7A H -0.0044 0.1840 -0.2571 0.030 Uiso 1 1 calc R
H7B H 0.1065 0.1862 -0.2380 0.030 Uiso 1 1 calc R
N8 N 0.0058(3) 0.28977(15) 0.0103(2) 0.0269(8) Uani 1 1 d .
H8A H -0.0583 0.2840 0.0293 0.032 Uiso 1 1 calc R
H8B H 0.0500 0.2814 0.0619 0.032 Uiso 1 1 calc R
N9 N 0.1133(3) 0.29415(17) -0.1615(3) 0.0402(10) Uani 1 1 d .
H9A H 0.1508 0.2776 -0.2069 0.048 Uiso 1 1 calc R
H9B H 0.0701 0.3202 -0.1919 0.048 Uiso 1 1 calc R
N10 N 0.4216(3) 0.12285(17) 0.2270(3) 0.0385(10) Uani 1 1 d .
O1 O -0.5762(2) 0.32046(13) -0.1773(2) 0.0339(8) Uani 1 1 d .
O2 O -0.5692(2) 0.27867(14) -0.3237(2) 0.0408(9) Uani 1 1 d .
O3 O -0.7649(3) 0.26227(13) -0.4920(2) 0.0404(9) Uani 1 1 d .
O4 O -0.8059(2) 0.24163(12) -0.3394(2) 0.0324(8) Uani 1 1 d .
O5 O 0.1695(2) 0.18321(14) -0.0146(2) 0.0348(8) Uani 1 1 d .
O6 O 0.1667(2) 0.22631(14) 0.1318(2) 0.0380(8) Uani 1 1 d .
O7 O 0.4032(2) 0.25795(13) 0.1509(2) 0.0344(8) Uani 1 1 d .
O8 O 0.3617(2) 0.23783(15) 0.3024(2) 0.0408(9) Uani 1 1 d .
Cu1 Cu -0.43517(4) 0.27025(2) -0.09362(3) 0.02207(16) Uani 1 1 d .
Cu2 Cu 0.03009(4) 0.23168(2) -0.09743(3) 0.02246(16) Uani 1 1 d .

loop_
_atom_site_aniso_label
_atom_site_aniso_U_11
_atom_site_aniso_U_22
_atom_site_aniso_U_33
_atom_site_aniso_U_23
_atom_site_aniso_U_13
_atom_site_aniso_U_12
C1 0.020(2) 0.028(2) 0.029(3) 0.000(2) 0.0043(19) -0.0045(19)
C2 0.021(2) 0.026(2) 0.020(2) -0.0001(18) 0.0011(18) -0.0011(18)
C3 0.023(2) 0.026(2) 0.022(2) 0.0001(19) -0.0002(18) -0.0024(19)
C4 0.049(3) 0.040(3) 0.056(3) 0.006(3) -0.008(3) 0.020(3)
C5 0.054(3) 0.022(3) 0.053(3) -0.003(2) -0.005(3) 0.003(2)
C6 0.040(3) 0.031(3) 0.033(3) -0.003(2) -0.005(2) -0.003(2)
C7 0.017(2) 0.034(3) 0.024(2) -0.005(2) -0.0009(18) -0.0009(19)
C8 0.030(3) 0.040(3) 0.037(3) 0.001(2) 0.010(2) -0.004(2)
C9 0.030(3) 0.027(2) 0.025(2) -0.003(2) 0.0028(19) -0.006(2)
C10 0.044(3) 0.035(3) 0.040(3) -0.006(2) 0.013(2) 0.002(2)
C11 0.065(4) 0.040(3) 0.056(3) 0.004(3) 0.005(3) 0.000(3)
C12 0.058(4) 0.085(5) 0.041(3) -0.007(3) -0.016(3) -0.017(3)
C13 0.036(3) 0.028(3) 0.024(2) -0.001(2) 0.004(2) 0.011(2)
C14 0.030(3) 0.020(2) 0.035(3) -0.004(2) 0.003(2) -0.004(2)
C15 0.036(3) 0.029(3) 0.031(3) 0.006(2) 0.008(2) -0.001(2)
C16 0.037(3) 0.054(4) 0.055(3) -0.001(3) -0.012(3) -0.008(3)
C17 0.061(4) 0.029(3) 0.057(4) -0.002(2) 0.012(3) -0.002(2)
C18 0.018(2) 0.032(3) 0.022(2) -0.001(2) 0.0024(18) -0.0046(19)
C19 0.022(2) 0.028(3) 0.018(2) -0.0025(18) 0.0029(18) -0.0015(18)
C20 0.030(3) 0.032(3) 0.034(3) -0.007(2) -0.001(2) -0.006(2)
C21 0.059(4) 0.023(3) 0.049(3) -0.004(2) 0.003(3) 0.003(2)
C22 0.053(4) 0.046(3) 0.044(3) 0.002(3) -0.010(3) 0.019(3)
C23 0.020(2) 0.029(2) 0.020(2) -0.0033(19) 0.0015(18) 0.0014(19)
C24 0.021(2) 0.031(3) 0.025(2) -0.002(2) -0.0029(18) -0.0080(19)
C25 0.035(3) 0.030(3) 0.024(2) -0.003(2) 0.005(2) 0.007(2)
C26 0.033(3) 0.020(2) 0.027(2) -0.0010(19) -0.0048(19) 0.002(2)
C27 0.035(3) 0.027(3) 0.031(3) 0.007(2) 0.004(2) -0.001(2)
C28 0.038(3) 0.050(3) 0.051(3) -0.005(3) -0.015(3) -0.008(2)
C29 0.063(4) 0.028(3) 0.049(3) -0.001(2) 0.002(3) 0.000(2)
C30 0.036(3) 0.028(3) 0.028(3) -0.002(2) 0.010(2) 0.000(2)
C31 0.041(3) 0.032(3) 0.021(2) -0.002(2) 0.001(2) -0.009(2)
C32 0.035(3) 0.062(4) 0.048(3) -0.007(3) 0.016(2) -0.015(3)
C33 0.067(4) 0.052(4) 0.057(4) 0.014(3) -0.003(3) -0.019(3)
C34 0.064(4) 0.072(4) 0.048(3) 0.004(3) -0.015(3) -0.025(3)
N1 0.036(2) 0.037(3) 0.037(2) -0.0019(19) -0.0124(18) 0.0107(19)
N2 0.043(2) 0.029(2) 0.027(2) -0.0069(17) 0.0155(18) -0.0081(17)
N3 0.031(2) 0.027(2) 0.029(2) -0.0019(16) 0.0130(17) -0.0010(16)
N4 0.030(2) 0.026(2) 0.0179(19) 0.0016(15) 0.0019(15) 0.0003(16)
N5 0.027(2) 0.028(2) 0.0235(19) -0.0011(16) 0.0061(15) -0.0008(16)
N6 0.026(2) 0.028(2) 0.0228(19) 0.0005(16) 0.0044(15) -0.0004(16)
N7 0.027(2) 0.030(2) 0.0197(19) 0.0019(16) 0.0041(15) 0.0013(16)
N8 0.028(2) 0.033(2) 0.0206(19) 0.0023(16) 0.0089(16) -0.0029(16)
N9 0.053(3) 0.043(2) 0.027(2) -0.0086(19) 0.0223(19) -0.013(2)
N10 0.039(2) 0.039(3) 0.036(2) -0.006(2) -0.0062(19) 0.011(2)
O1 0.0316(18) 0.047(2) 0.0220(17) -0.0065(15) -0.0083(13) 0.0103(15)
O2 0.043(2) 0.053(2) 0.0262(17) -0.0022(16) 0.0053(15) 0.0244(17)
O3 0.056(2) 0.038(2) 0.0285(18) -0.0125(15) 0.0099(16) -0.0225(16)
O4 0.042(2) 0.0268(18) 0.0300(17) -0.0014(14) 0.0126(15) -0.0090(14)
O5 0.0285(18) 0.052(2) 0.0224(17) -0.0058(15) -0.0087(13) 0.0076(15)
O6 0.041(2) 0.049(2) 0.0237(17) -0.0069(15) -0.0001(14) 0.0185(16)
O7 0.044(2) 0.0358(19) 0.0250(17) -0.0048(14) 0.0132(14) -0.0096(15)
O8 0.045(2) 0.064(2) 0.0153(16) -0.0142(15) 0.0133(14) -0.0123(17)
Cu1 0.0283(3) 0.0213(3) 0.0175(3) -0.0020(2) 0.0079(2) -0.0023(2)
Cu2 0.0270(3) 0.0244(3) 0.0167(3) -0.0004(2) 0.0069(2) -0.0018(2)

loop_
_atom_type_symbol
_atom_type_description
_atom_type_scat_dispersion_real
_atom_type_scat_dispersion_imag
_atom_type_scat_source
C C 0.0033 0.0016 'International Tables Vol C Tables 4.2.6.8 and 6.1.1.4'
H H 0.0000 0.0000 'International Tables Vol C Tables 4.2.6.8 and 6.1.1.4'
N N 0.0061 0.0033 'International Tables Vol C Tables 4.2.6.8 and 6.1.1.4'
O O 0.0106 0.0060 'International Tables Vol C Tables 4.2.6.8 and 6.1.1.4'
Cu Cu 0.3201 1.2651 'International Tables Vol C Tables 4.2.6.8 and 6.1.1.4'

loop_
_geom_angle_atom_site_label_1
_geom_angle_atom_site_label_2
_geom_angle_atom_site_label_3
_geom_angle
O2 C1 O1 126.8(4)
O2 C1 C2 116.4(4)
O1 C1 C2 116.8(4)
C6 C2 C3 117.7(4)
C6 C2 C1 120.9(4)
C3 C2 C1 121.4(4)
N1 C3 C2 122.9(4)
N1 C3 C7 114.7(4)
C2 C3 C7 122.4(4)
N1 C4 C5 124.2(4)
N1 C4 H4 117.9
C5 C4 H4 117.9
C4 C5 C6 118.5(4)
C4 C5 H5 120.7
C6 C5 H5 120.7
C5 C6 C2 119.8(4)
C5 C6 H6 120.1
C2 C6 H6 120.1
O4 C7 O3 127.4(4)
O4 C7 C3 116.6(4)
O3 C7 C3 115.9(4)
N2 C8 C9 112.6(4)
N2 C8 H8C 109.1
C9 C8 H8C 109.1
N2 C8 H8D 109.1
C9 C8 H8D 109.1
H8C C8 H8D 107.8
C10 C9 C12 112.7(4)
C10 C9 C8 111.5(3)
C12 C9 C8 107.3(4)
C10 C9 C11 107.2(4)
C12 C9 C11 108.9(4)
C8 C9 C11 109.3(4)
N3 C10 C9 114.5(4)
N3 C10 H10A 108.6
C9 C10 H10A 108.6
N3 C10 H10B 108.6
C9 C10 H10B 108.6
H10A C10 H10B 107.6
C9 C11 H11A 109.5
C9 C11 H11B 109.5
H11A C11 H11B 109.5
C9 C11 H11C 109.5
H11A C11 H11C 109.5
H11B C11 H11C 109.5
C9 C12 H12A 109.5
C9 C12 H12B 109.5
H12A C12 H12B 109.5
C9 C12 H12C 109.5
H12A C12 H12C 109.5
H12B C12 H12C 109.5
N4 C13 C14 114.4(3)
N4 C13 H13A 108.6
C14 C13 H13A 108.6
N4 C13 H13B 108.6
C14 C13 H13B 108.6
H13A C13 H13B 107.6
C13 C14 C16 111.3(4)
C13 C14 C15 111.5(3)
C16 C14 C15 111.1(4)
C13 C14 C17 107.2(4)
C16 C14 C17 109.3(4)
C15 C14 C17 106.3(4)
N5 C15 C14 114.9(3)
N5 C15 H15A 108.5
C14 C15 H15A 108.5
N5 C15 H15B 108.5
C14 C15 H15B 108.5
H15A C15 H15B 107.5
C14 C16 H16A 109.5
C14 C16 H16B 109.5
H16A C16 H16B 109.5
C14 C16 H16C 109.5
H16A C16 H16C 109.5
H16B C16 H16C 109.5
C14 C17 H17A 109.5
C14 C17 H17B 109.5
H17A C17 H17B 109.5
C14 C17 H17C 109.5
H17A C17 H17C 109.5
H17B C17 H17C 109.5
O6 C18 O5 127.5(4)
O6 C18 C19 116.8(4)
O5 C18 C19 115.7(4)
C20 C19 C23 117.5(4)
C20 C19 C18 121.0(4)
C23 C19 C18 121.4(4)
C21 C20 C19 119.5(4)
C21 C20 H20 120.3
C19 C20 H20 120.3
C22 C21 C20 118.5(4)
C22 C21 H21 120.7
C20 C21 H21 120.7
N10 C22 C21 123.9(4)
N10 C22 H22 118.0
C21 C22 H22 118.0
N10 C23 C19 123.4(4)
N10 C23 C24 114.6(4)
C19 C23 C24 122.0(4)
O7 C24 O8 125.1(4)
O7 C24 C23 116.8(4)
O8 C24 C23 118.1(4)
N7 C25 C26 114.4(3)
N7 C25 H25A 108.7
C26 C25 H25A 108.7
N7 C25 H25B 108.7
C26 C25 H25B 108.7
H25A C25 H25B 107.6
C28 C26 C27 111.0(4)
C28 C26 C29 109.6(4)
C27 C26 C29 107.0(3)
C28 C26 C25 110.9(4)
C27 C26 C25 111.3(3)
C29 C26 C25 106.9(4)
N6 C27 C26 114.9(3)
N6 C27 H27A 108.6
C26 C27 H27A 108.6
N6 C27 H27B 108.6
C26 C27 H27B 108.6
H27A C27 H27B 107.5
C26 C28 H28A 109.5
C26 C28 H28B 109.5
H28A C28 H28B 109.5
C26 C28 H28C 109.5
H28A C28 H28C 109.5
H28B C28 H28C 109.5
C26 C29 H29A 109.5
C26 C29 H29B 109.5
H29A C29 H29B 109.5
C26 C29 H29C 109.5
H29A C29 H29C 109.5
H29B C29 H29C 109.5
N8 C30 C31 113.4(4)
N8 C30 H30A 108.9
C31 C30 H30A 108.9
N8 C30 H30B 108.9
C31 C30 H30B 108.9
H30A C30 H30B 107.7
C33 C31 C34 109.7(4)
C33 C31 C30 108.0(4)
C34 C31 C30 110.7(4)
C33 C31 C32 111.7(4)
C34 C31 C32 105.1(4)
C30 C31 C32 111.6(4)
N9 C32 C31 114.1(4)
N9 C32 H32A 108.7
C31 C32 H32A 108.7
N9 C32 H32B 108.7
C31 C32 H32B 108.7
H32A C32 H32B 107.6
C31 C33 H33A 109.5
C31 C33 H33B 109.5
H33A C33 H33B 109.5
C31 C33 H33C 109.5
H33A C33 H33C 109.5
H33B C33 H33C 109.5
C31 C34 H34A 109.5
C31 C34 H34B 109.5
H34A C34 H34B 109.5
C31 C34 H34C 109.5
H34A C34 H34C 109.5
H34B C34 H34C 109.5
C4 N1 C3 116.9(4)
C8 N2 Cu1 109.1(3)
C8 N2 H2A 109.9
Cu1 N2 H2A 109.9
C8 N2 H2B 109.9
Cu1 N2 H2B 109.9
H2A N2 H2B 108.3
C10 N3 Cu1 117.5(3)
C10 N3 H3A 107.9
Cu1 N3 H3A 107.9
C10 N3 H3B 107.9
Cu1 N3 H3B 107.9
H3A N3 H3B 107.2
C13 N4 Cu1 118.3(2)
C13 N4 H4A 107.7
Cu1 N4 H4A 107.7
C13 N4 H4B 107.7
Cu1 N4 H4B 107.7
H4A N4 H4B 107.1
C15 N5 Cu1 120.1(3)
C15 N5 H5A 107.3
Cu1 N5 H5A 107.3
C15 N5 H5B 107.3
Cu1 N5 H5B 107.3
H5A N5 H5B 106.9
C27 N6 Cu2 120.1(3)
C27 N6 H6A 107.3
Cu2 N6 H6A 107.3
C27 N6 H6B 107.3
Cu2 N6 H6B 107.3
H6A N6 H6B 106.9
C25 N7 Cu2 118.0(2)
C25 N7 H7A 107.8
Cu2 N7 H7A 107.8
C25 N7 H7B 107.8
Cu2 N7 H7B 107.8
H7A N7 H7B 107.1
C30 N8 Cu2 117.5(3)
C30 N8 H8A 107.9
Cu2 N8 H8A 107.9
C30 N8 H8B 107.9
Cu2 N8 H8B 107.9
H8A N8 H8B 107.2
C32 N9 Cu2 111.1(3)
C32 N9 H9A 109.4
Cu2 N9 H9A 109.4
C32 N9 H9B 109.4
Cu2 N9 H9B 109.4
H9A N9 H9B 108.0
C23 N10 C22 117.1(4)
C1 O1 Cu1 124.7(3)
C18 O5 Cu2 125.2(3)
N5 Cu1 N2 173.74(15)
N5 Cu1 N4 92.61(14)
N2 Cu1 N4 90.90(14)
N5 Cu1 N3 88.23(14)
N2 Cu1 N3 87.90(14)
N4 Cu1 N3 175.81(14)
N5 Cu1 O1 88.35(12)
N2 Cu1 O1 96.98(14)
N4 Cu1 O1 87.44(12)
N3 Cu1 O1 96.69(12)
N6 Cu2 N8 87.93(13)
N6 Cu2 N9 173.08(15)
N8 Cu2 N9 88.14(14)
N6 Cu2 N7 92.83(14)
N8 Cu2 N7 175.95(14)
N9 Cu2 N7 90.70(14)
N6 Cu2 O5 88.91(12)
N8 Cu2 O5 96.43(12)
N9 Cu2 O5 97.20(14)
N7 Cu2 O5 87.56(12)

loop_
_geom_bond_atom_site_label_1
_geom_bond_atom_site_label_2
_geom_bond_distance
C1 O2 1.242(5)
C1 O1 1.251(5)
C1 C2 1.508(6)
C2 C6 1.378(6)
C2 C3 1.398(5)
C3 N1 1.341(5)
C3 C7 1.513(6)
C4 N1 1.339(6)
C4 C5 1.360(7)
C4 H4 0.9300
C5 C6 1.372(6)
C5 H5 0.9300
C6 H6 0.9300
C7 O4 1.249(5)
C7 O3 1.252(5)
C8 N2 1.480(5)
C8 C9 1.524(6)
C8 H8C 0.9700
C8 H8D 0.9700
C9 C10 1.520(6)
C9 C12 1.523(6)
C9 C11 1.527(6)
C10 N3 1.456(5)
C10 H10A 0.9700
C10 H10B 0.9700
C11 H11A 0.9600
C11 H11B 0.9600
C11 H11C 0.9600
C12 H12A 0.9600
C12 H12B 0.9600
C12 H12C 0.9600
C13 N4 1.472(5)
C13 C14 1.518(6)
C13 H13A 0.9700
C13 H13B 0.9700
C14 C16 1.519(6)
C14 C15 1.529(6)
C14 C17 1.533(6)
C15 N5 1.476(5)
C15 H15A 0.9700
C15 H15B 0.9700
C16 H16A 0.9600
C16 H16B 0.9600
C16 H16C 0.9600
C17 H17A 0.9600
C17 H17B 0.9600
C17 H17C 0.9600
C18 O6 1.238(5)
C18 O5 1.255(5)
C18 C19 1.515(6)
C19 C20 1.380(6)
C19 C23 1.401(5)
C20 C21 1.379(6)
C20 H20 0.9300
C21 C22 1.371(6)
C21 H21 0.9300
C22 N10 1.334(6)
C22 H22 0.9300
C23 N10 1.333(5)
C23 C24 1.517(6)
C24 O7 1.253(5)
C24 O8 1.258(5)
C25 N7 1.482(5)
C25 C26 1.525(6)
C25 H25A 0.9700
C25 H25B 0.9700
C26 C28 1.516(6)
C26 C27 1.519(6)
C26 C29 1.525(6)
C27 N6 1.483(5)
C27 H27A 0.9700
C27 H27B 0.9700
C28 H28A 0.9600
C28 H28B 0.9600
C28 H28C 0.9600
C29 H29A 0.9600
C29 H29B 0.9600
C29 H29C 0.9600
C30 N8 1.485(5)
C30 C31 1.530(6)
C30 H30A 0.9700
C30 H30B 0.9700
C31 C33 1.518(6)
C31 C34 1.520(6)
C31 C32 1.539(6)
C32 N9 1.440(6)
C32 H32A 0.9700
C32 H32B 0.9700
C33 H33A 0.9600
C33 H33B 0.9600
C33 H33C 0.9600
C34 H34A 0.9600
C34 H34B 0.9600
C34 H34C 0.9600
N2 Cu1 2.022(3)
N2 H2A 0.9000
N2 H2B 0.9000
N3 Cu1 2.032(3)
N3 H3A 0.9000
N3 H3B 0.9000
N4 Cu1 2.030(3)
N4 H4A 0.9000
N4 H4B 0.9000
N5 Cu1 2.007(3)
N5 H5A 0.9000
N5 H5B 0.9000
N6 Cu2 2.018(3)
N6 H6A 0.9000
N6 H6B 0.9000
N7 Cu2 2.029(3)
N7 H7A 0.9000
N7 H7B 0.9000
N8 Cu2 2.027(3)
N8 H8A 0.9000
N8 H8B 0.9000
N9 Cu2 2.028(4)
N9 H9A 0.9000
N9 H9B 0.9000
O1 Cu1 2.388(3)
O5 Cu2 2.348(3)

loop_
_geom_hbond_atom_site_label_D
_geom_hbond_atom_site_label_H
_geom_hbond_atom_site_label_A
_geom_hbond_distance_DH
_geom_hbond_distance_HA
_geom_hbond_distance_DA
_geom_hbond_angle_DHA
_geom_hbond_site_symmetry_A
N8 H8B O6 0.90 2.15 2.961(5) 150.3 .
N3 H3A O2 0.90 2.17 2.980(5) 149.6 .
N6 H6A O2 0.90 2.17 3.062(5) 169.8 4_666
N6 H6B O3 0.90 2.35 3.022(4) 130.9 4_666
N4 H4B O4 0.90 2.21 3.021(4) 150.0 4_666
N8 H8A O2 0.90 2.48 2.979(4) 115.1 4_666
N2 H2A N1 0.90 2.49 3.375(5) 166.6 4_666
N2 H2B O7 0.90 2.06 2.932(5) 163.4 1_455
N4 H4A O7 0.90 2.32 3.136(4) 150.1 1_455
C8 H8D O5 0.97 2.55 3.391(5) 145.3 1_455
N9 H9B N10 0.90 2.52 3.408(6) 168.2 4_565
N7 H7A O7 0.90 2.14 2.965(4) 151.9 4_565
N3 H3B O6 0.90 2.49 2.965(5) 113.3 4_565
N5 H5A O8 0.90 2.37 3.048(5) 132.1 4_565
N5 H5B O6 0.90 2.21 3.094(5) 167.8 4_565
N9 H9A O4 0.90 2.10 2.973(5) 161.9 1_655
N7 H7B O4 0.90 2.25 3.061(4) 150.3 1_655
C8 H8C O1 0.97 2.58 3.337(6) 134.6 .

loop_
_geom_torsion_atom_site_label_1
_geom_torsion_atom_site_label_2
_geom_torsion_atom_site_label_3
_geom_torsion_atom_site_label_4
_geom_torsion
O2 C1 C2 C6 -136.9(4)
O1 C1 C2 C6 42.2(6)
O2 C1 C2 C3 40.9(6)
O1 C1 C2 C3 -140.0(4)
C6 C2 C3 N1 0.0(6)
C1 C2 C3 N1 -177.8(4)
C6 C2 C3 C7 -176.5(4)
C1 C2 C3 C7 5.6(6)
N1 C4 C5 C6 0.2(8)
C4 C5 C6 C2 0.8(8)
C3 C2 C6 C5 -0.9(7)
C1 C2 C6 C5 177.0(4)
N1 C3 C7 O4 -109.6(4)
C2 C3 C7 O4 67.3(5)
N1 C3 C7 O3 67.3(5)
C2 C3 C7 O3 -115.9(5)
N2 C8 C9 C10 -35.1(5)
N2 C8 C9 C12 -158.9(4)
N2 C8 C9 C11 83.2(4)
C12 C9 C10 N3 80.7(5)
C8 C9 C10 N3 -40.0(5)
C11 C9 C10 N3 -159.6(4)
N4 C13 C14 C16 -57.4(5)
N4 C13 C14 C15 67.3(5)
N4 C13 C14 C17 -176.8(4)
C13 C14 C15 N5 -64.4(5)
C16 C14 C15 N5 60.4(5)
C17 C14 C15 N5 179.1(4)
O6 C18 C19 C20 137.0(4)
O5 C18 C19 C20 -41.7(6)
O6 C18 C19 C23 -40.0(6)
O5 C18 C19 C23 141.2(4)
C23 C19 C20 C21 1.3(6)
C18 C19 C20 C21 -175.8(4)
C19 C20 C21 C22 -1.3(7)
C20 C21 C22 N10 0.1(8)
C20 C19 C23 N10 -0.2(6)
C18 C19 C23 N10 176.9(4)
C20 C19 C23 C24 178.5(4)
C18 C19 C23 C24 -4.4(6)
N10 C23 C24 O7 111.3(4)
C19 C23 C24 O7 -67.5(5)
N10 C23 C24 O8 -66.0(5)
C19 C23 C24 O8 115.2(5)
N7 C25 C26 C28 55.9(5)
N7 C25 C26 C27 -68.2(4)
N7 C25 C26 C29 175.3(3)
C28 C26 C27 N6 -59.0(5)
C29 C26 C27 N6 -178.6(4)
C25 C26 C27 N6 65.0(5)
N8 C30 C31 C33 163.2(4)
N8 C30 C31 C34 -76.7(5)
N8 C30 C31 C32 40.0(5)
C33 C31 C32 N9 -86.9(5)
C34 C31 C32 N9 154.2(4)
C30 C31 C32 N9 34.1(5)
C5 C4 N1 C3 -1.0(8)
C2 C3 N1 C4 0.9(7)
C7 C3 N1 C4 177.7(4)
C9 C8 N2 Cu1 81.3(4)
C9 C10 N3 Cu1 65.7(5)
C14 C13 N4 Cu1 -57.5(4)
C14 C15 N5 Cu1 53.1(5)
C26 C27 N6 Cu2 -52.8(4)
C26 C25 N7 Cu2 57.5(4)
C31 C30 N8 Cu2 -66.7(4)
C31 C32 N9 Cu2 -79.0(4)
C19 C23 N10 C22 -0.9(7)
C24 C23 N10 C22 -179.7(4)
C21 C22 N10 C23 1.0(8)
O2 C1 O1 Cu1 8.1(6)
C2 C1 O1 Cu1 -170.9(3)
O6 C18 O5 Cu2 -10.6(6)
C19 C18 O5 Cu2 167.9(2)
C15 N5 Cu1 N2 -159.1(12)
C15 N5 Cu1 N4 -35.0(3)
C15 N5 Cu1 N3 149.1(3)
C15 N5 Cu1 O1 52.4(3)
C8 N2 Cu1 N5 -98.3(13)
C8 N2 Cu1 N4 137.5(3)
C8 N2 Cu1 N3 -46.5(3)
C8 N2 Cu1 O1 50.0(3)
C13 N4 Cu1 N5 36.7(3)
C13 N4 Cu1 N2 -148.4(3)
C13 N4 Cu1 N3 138.2(18)
C13 N4 Cu1 O1 -51.5(3)
C10 N3 Cu1 N5 156.2(3)
C10 N3 Cu1 N2 -18.9(3)
C10 N3 Cu1 N4 55(2)
C10 N3 Cu1 O1 -115.7(3)
C1 O1 Cu1 N5 74.7(3)
C1 O1 Cu1 N2 -102.0(3)
C1 O1 Cu1 N4 167.4(3)
C1 O1 Cu1 N3 -13.3(3)
C27 N6 Cu2 N8 -149.9(3)
C27 N6 Cu2 N9 154.7(11)
C27 N6 Cu2 N7 34.1(3)
C27 N6 Cu2 O5 -53.4(3)
C30 N8 Cu2 N6 -152.4(3)
C30 N8 Cu2 N9 21.9(3)
C30 N8 Cu2 N7 -51(2)
C30 N8 Cu2 O5 119.0(3)
C32 N9 Cu2 N6 99.2(12)
C32 N9 Cu2 N8 43.8(3)
C32 N9 Cu2 N7 -140.1(3)
C32 N9 Cu2 O5 -52.5(3)
C25 N7 Cu2 N6 -36.0(3)
C25 N7 Cu2 N8 -136.8(19)
C25 N7 Cu2 N9 149.9(3)
C25 N7 Cu2 O5 52.8(3)
C18 O5 Cu2 N6 -76.2(3)
C18 O5 Cu2 N8 11.6(3)
C18 O5 Cu2 N9 100.5(3)
C18 O5 Cu2 N7 -169.1(3)
